data_2016268
loop_
_publ_author_name
'Smolentsev, Anton I.'
'Gubanov, Alexander I.'
'Danilenko, Andrey M.'

_publ_section_title
;
 Three hexafluoridoiridates(IV), Ca[IrF~6~]&#x00B7;2H~2~O,
 Sr[IrF~6~]&#x00B7;2H~2~O and Ba[IrF~6~]
;
_journal_coeditor_code IZ3025
_journal_issue 11
_journal_name_full 'Acta Crystallographica Section C'
_journal_page_first i99
_journal_page_last i101
_journal_paper_doi 10.1107/S0108270107044046
_journal_volume 63
_journal_year 2007
_chemical_formula_iupac 'Ba [Ir F6]'
_chemical_formula_moiety 'Ba 2+ , F6 Ir 2-'
_chemical_formula_sum 'Ba F6 Ir'
_chemical_formula_weight 443.54
_chemical_name_common 'barium hexafluoroiridate (IV)'
_chemical_name_systematic
;
barium hexafluoroiridate(IV)
;
_space_group_IT_number 148
_symmetry_cell_setting trigonal
_symmetry_space_group_name_Hall '-R 3'
_symmetry_space_group_name_H-M 'R -3 :H'
_atom_sites_solution_primary direct
_atom_sites_solution_secondary difmap
_audit_creation_method SHELXL97
_cell_angle_alpha 90.00
_cell_angle_beta 90.00
_cell_angle_gamma 120.00
_cell_formula_units_Z 3
_cell_length_a 7.3965(5)
_cell_length_b 7.3965(5)
_cell_length_c 7.2826(7)
_cell_measurement_reflns_used 967
_cell_measurement_temperature 293(2)
_cell_measurement_theta_max 29.95
_cell_measurement_theta_min 4.24
_cell_volume 345.04(5)
_computing_cell_refinement 'SAINT (Bruker, 2004)'
_computing_data_collection 'APEX2 (Bruker, 2004)'
_computing_data_reduction 'SAINT (Bruker, 2004)'
_computing_molecular_graphics 'BS (Ozawa & Kang, 2004)'
_computing_publication_material 'SHELXTL (Bruker, 2004)'
_computing_structure_refinement 'SHELXTL (Bruker, 2004)'
_computing_structure_solution 'SHELXTL (Bruker, 2004)'
_diffrn_ambient_temperature 293(2)
_diffrn_detector_area_resol_mean 25
_diffrn_measured_fraction_theta_full 1.000
_diffrn_measured_fraction_theta_max 1.000
_diffrn_measurement_device_type 'Bruker Nonius X8 APEX CCD area-detector'
_diffrn_measurement_method \f
_diffrn_radiation_monochromator graphite
_diffrn_radiation_source 'fine-focus sealed tube'
_diffrn_radiation_type MoK\a
_diffrn_radiation_wavelength 0.71073
_diffrn_reflns_av_R_equivalents 0.0373
_diffrn_reflns_av_sigmaI/netI 0.0211
_diffrn_reflns_limit_h_max 9
_diffrn_reflns_limit_h_min -9
_diffrn_reflns_limit_k_max 9
_diffrn_reflns_limit_k_min -7
_diffrn_reflns_limit_l_max 9
_diffrn_reflns_limit_l_min -9
_diffrn_reflns_number 889
_diffrn_reflns_theta_full 25.00
_diffrn_reflns_theta_max 27.42
_diffrn_reflns_theta_min 4.24
_diffrn_standards_decay_% 0
_diffrn_standards_number 0
_exptl_absorpt_coefficient_mu 37.438
_exptl_absorpt_correction_T_max 0.2159
_exptl_absorpt_correction_T_min 0.1780
_exptl_absorpt_correction_type multi-scan
_exptl_absorpt_process_details '(SADABS; Bruker, 2004)'
_exptl_crystal_colour 'light pink'
_exptl_crystal_density_diffrn 6.404
_exptl_crystal_density_method 'not measured'
_exptl_crystal_description needle
_exptl_crystal_F_000 561
_exptl_crystal_size_max 0.12
_exptl_crystal_size_mid 0.04
_exptl_crystal_size_min 0.04
_refine_diff_density_max 1.907
_refine_diff_density_min -2.463
_refine_ls_extinction_coef 0.0108(11)
_refine_ls_extinction_expression Fc^*^=kFc[1+0.001xFc^2^\l^3^/sin(2\q)]^-1/4^
_refine_ls_extinction_method 'SHELXTL (Bruker, 2004)'
_refine_ls_goodness_of_fit_ref 1.219
_refine_ls_matrix_type full
_refine_ls_number_parameters 15
_refine_ls_number_reflns 182
_refine_ls_number_restraints 0
_refine_ls_restrained_S_all 1.219
_refine_ls_R_factor_all 0.0236
_refine_ls_R_factor_gt 0.0236
_refine_ls_shift/su_max 0.000
_refine_ls_shift/su_mean 0.000
_refine_ls_structure_factor_coef Fsqd
_refine_ls_weighting_details 'calc w = 1/[\s^2^(Fo^2^)+(0.0408P)^2^+6.1383P] where P=(Fo^2^+2Fc^2^)/3'
_refine_ls_weighting_scheme calc
_refine_ls_wR_factor_gt 0.0659
_refine_ls_wR_factor_ref 0.0659
_reflns_number_gt 182
_reflns_number_total 182
_reflns_threshold_expression I>2\s(I)
_cod_data_source_file iz3025.cif
_cod_data_source_block III
_cod_depositor_comments
;
The following automatic conversions were performed:
'_geom_bond_publ_flag' value 'Yes' changed to 'yes' according to
'/home/saulius/struct/CIF-dictionaries/cif_core.dic' dictionary named
'cif_core.dic' version 2.4.1 from 2010-06-29 (2 times).

Automatic conversion script
Id: cif_fix_enum 1527 2010-12-29 10:47:43Z saulius 

The following automatic conversions were performed:

'_geom_bond_publ_flag' value 'Yes' changed to 'yes' according to
/home/saulius/struct/CIF-dictionaries/cif_core.dic dictionary named
'cif_core.dic' version 2.4.1 from 2010-06-29 (2 times).

Automatic conversion script
Id: cif_fix_values 1715 2011-07-08 13:25:40Z adriana 
;
_cod_original_sg_symbol_H-M 'R -3'
_cod_database_code 2016268
_cod_database_fobs_code 2016268

loop_
_symmetry_equiv_pos_as_xyz
'x, y, z'
'-y, x-y, z'
'-x+y, -x, z'
'x+2/3, y+1/3, z+1/3'
'-y+2/3, x-y+1/3, z+1/3'
'-x+y+2/3, -x+1/3, z+1/3'
'x+1/3, y+2/3, z+2/3'
'-y+1/3, x-y+2/3, z+2/3'
'-x+y+1/3, -x+2/3, z+2/3'
'-x, -y, -z'
'y, -x+y, -z'
'x-y, x, -z'
'-x+2/3, -y+1/3, -z+1/3'
'y+2/3, -x+y+1/3, -z+1/3'
'x-y+2/3, x+1/3, -z+1/3'
'-x+1/3, -y+2/3, -z+2/3'
'y+1/3, -x+y+2/3, -z+2/3'
'x-y+1/3, x+2/3, -z+2/3'

loop_
_atom_site_type_symbol
_atom_site_label
_atom_site_fract_x
_atom_site_fract_y
_atom_site_fract_z
_atom_site_U_iso_or_equiv
_atom_site_adp_type
_atom_site_calc_flag
_atom_site_refinement_flags
_atom_site_occupancy
Ir Ir1 0.0000 0.0000 0.0000 0.0074(4) Uani d S 1
F F1 0.0729(6) 0.2325(6) 0.1640(5) 0.0154(10) Uani d . 1
Ba Ba1 0.3333 0.6667 0.1667 0.0099(4) Uani d S 1

loop_
_atom_site_aniso_label
_atom_site_aniso_U_11
_atom_site_aniso_U_22
_atom_site_aniso_U_33
_atom_site_aniso_U_12
_atom_site_aniso_U_13
_atom_site_aniso_U_23
Ir1 0.0064(4) 0.0064(4) 0.0093(5) 0.0032(2) 0.000 0.000
F1 0.017(2) 0.0127(19) 0.015(2) 0.0068(16) -0.0006(14) -0.0042(15)
Ba1 0.0092(5) 0.0092(5) 0.0112(6) 0.0046(2) 0.000 0.000

loop_
_atom_type_symbol
_atom_type_description
_atom_type_scat_dispersion_real
_atom_type_scat_dispersion_imag
_atom_type_scat_source
F F 0.0171 0.0103 'International Tables Vol C Tables 4.2.6.8 and 6.1.1.4'
Ba Ba -0.3244 2.2819 'International Tables Vol C Tables 4.2.6.8 and 6.1.1.4'
Ir Ir -1.4442 7.9887 'International Tables Vol C Tables 4.2.6.8 and 6.1.1.4'

loop_
_geom_angle_atom_site_label_1
_geom_angle_atom_site_label_2
_geom_angle_atom_site_label_3
_geom_angle_site_symmetry_1
_geom_angle_site_symmetry_3
_geom_angle
F1 Ir1 F1 10 . 180.0(3)
F1 Ir1 F1 10 12 85.93(18)
F1 Ir1 F1 . 12 94.07(18)
F1 Ir1 F1 10 3 94.07(18)
F1 Ir1 F1 . 3 85.93(18)
F1 Ir1 F1 12 3 180.0(3)
F1 Ir1 F1 10 2 94.07(18)
F1 Ir1 F1 . 2 85.93(18)
F1 Ir1 F1 12 2 94.07(18)
F1 Ir1 F1 3 2 85.93(18)
F1 Ir1 F1 10 11 85.93(18)
F1 Ir1 F1 . 11 94.07(18)
F1 Ir1 F1 12 11 85.93(18)
F1 Ir1 F1 3 11 94.07(18)
F1 Ir1 F1 2 11 180.0(5)
F1 Ir1 Ba1 10 4_444 51.91(12)
F1 Ir1 Ba1 . 4_444 128.09(12)
F1 Ir1 Ba1 12 4_444 51.91(12)
F1 Ir1 Ba1 3 4_444 128.09(12)
F1 Ir1 Ba1 2 4_444 128.09(12)
F1 Ir1 Ba1 11 4_444 51.91(12)
F1 Ir1 Ba1 10 4_445 128.09(12)
F1 Ir1 Ba1 . 4_445 51.91(12)
F1 Ir1 Ba1 12 4_445 128.09(12)
F1 Ir1 Ba1 3 4_445 51.91(12)
F1 Ir1 Ba1 2 4_445 51.91(12)
F1 Ir1 Ba1 11 4_445 128.09(12)
Ba1 Ir1 Ba1 4_444 4_445 180.0
Ir1 F1 Ba1 . . 138.56(19)
Ir1 F1 Ba1 . 4_445 96.20(15)
Ba1 F1 Ba1 . 4_445 119.63(13)
F1 Ba1 F1 3_565 14_455 60.004(3)
F1 Ba1 F1 3_565 13_565 60.004(3)
F1 Ba1 F1 14_455 13_565 119.994(2)
F1 Ba1 F1 3_565 15 180.0
F1 Ba1 F1 14_455 15 119.996(3)
F1 Ba1 F1 13_565 15 119.996(3)
F1 Ba1 F1 3_565 . 119.995(3)
F1 Ba1 F1 14_455 . 60.005(3)
F1 Ba1 F1 13_565 . 180.0
F1 Ba1 F1 15 . 60.005(2)
F1 Ba1 F1 3_565 2_665 119.995(3)
F1 Ba1 F1 14_455 2_665 180.0
F1 Ba1 F1 13_565 2_665 60.006(2)
F1 Ba1 F1 15 2_665 60.005(3)
F1 Ba1 F1 . 2_665 119.995(2)
F1 Ba1 F1 3_565 18 60.37(13)
F1 Ba1 F1 14_455 18 66.23(12)
F1 Ba1 F1 13_565 18 83.72(14)
F1 Ba1 F1 15 18 119.63(13)
F1 Ba1 F1 . 18 96.28(14)
F1 Ba1 F1 2_665 18 113.77(12)
F1 Ba1 F1 3_565 17 96.28(14)
F1 Ba1 F1 14_455 17 119.63(13)
F1 Ba1 F1 13_565 17 66.23(12)
F1 Ba1 F1 15 17 83.72(14)
F1 Ba1 F1 . 17 113.77(12)
F1 Ba1 F1 2_665 17 60.37(13)
F1 Ba1 F1 18 17 54.47(12)
F1 Ba1 F1 3_565 16 113.77(12)
F1 Ba1 F1 14_455 16 83.72(14)
F1 Ba1 F1 13_565 16 119.63(13)
F1 Ba1 F1 15 16 66.23(12)
F1 Ba1 F1 . 16 60.37(13)
F1 Ba1 F1 2_665 16 96.28(14)
F1 Ba1 F1 18 16 54.47(12)
F1 Ba1 F1 17 16 54.47(12)
F1 Ba1 F1 3_565 7_554 66.23(12)
F1 Ba1 F1 14_455 7_554 96.28(14)
F1 Ba1 F1 13_565 7_554 60.37(13)
F1 Ba1 F1 15 7_554 113.77(12)
F1 Ba1 F1 . 7_554 119.63(13)
F1 Ba1 F1 2_665 7_554 83.72(14)
F1 Ba1 F1 18 7_554 125.53(12)
F1 Ba1 F1 17 7_554 125.53(13)
F1 Ba1 F1 16 7_554 180.0
F1 Ba1 F1 3_565 8_554 83.72(14)
F1 Ba1 F1 14_455 8_554 60.37(13)
F1 Ba1 F1 13_565 8_554 113.77(12)
F1 Ba1 F1 15 8_554 96.28(14)
F1 Ba1 F1 . 8_554 66.23(12)
F1 Ba1 F1 2_665 8_554 119.63(13)
F1 Ba1 F1 18 8_554 125.53(12)
F1 Ba1 F1 17 8_554 180.0
F1 Ba1 F1 16 8_554 125.53(13)
F1 Ba1 F1 7_554 8_554 54.47(12)
F1 Ba1 F1 3_565 9_554 119.63(13)
F1 Ba1 F1 14_455 9_554 113.77(12)
F1 Ba1 F1 13_565 9_554 96.28(14)
F1 Ba1 F1 15 9_554 60.37(13)
F1 Ba1 F1 . 9_554 83.72(14)
F1 Ba1 F1 2_665 9_554 66.23(12)
F1 Ba1 F1 18 9_554 180.0
F1 Ba1 F1 17 9_554 125.53(12)
F1 Ba1 F1 16 9_554 125.53(12)
F1 Ba1 F1 7_554 9_554 54.47(12)
F1 Ba1 F1 8_554 9_554 54.47(12)

loop_
_geom_bond_atom_site_label_1
_geom_bond_atom_site_label_2
_geom_bond_site_symmetry_2
_geom_bond_distance
_geom_bond_publ_flag
Ir1 F1 10 1.935(4) ?
Ir1 F1 . 1.935(4) yes
Ir1 F1 12 1.935(4) ?
Ir1 F1 3 1.935(4) ?
Ir1 F1 2 1.935(4) ?
Ir1 F1 11 1.935(4) ?
Ir1 Ba1 4_444 3.6413(4) ?
Ir1 Ba1 4_445 3.6413(4) ?
Ba1 F1 . 2.800(4) yes
F1 Ba1 4_445 2.883(4) ?
Ba1 F1 3_565 2.800(4) ?
Ba1 F1 14_455 2.800(4) ?
Ba1 F1 13_565 2.800(4) ?
Ba1 F1 15 2.800(4) ?
Ba1 F1 2_665 2.800(4) ?
Ba1 F1 18 2.883(4) ?
Ba1 F1 17 2.883(4) ?
Ba1 F1 16 2.883(4) ?
Ba1 F1 7_554 2.883(4) ?
Ba1 F1 8_554 2.883(4) ?
Ba1 F1 9_554 2.883(4) ?
